data_1535197
loop_
_publ_author_name
'Berg, R.W.'
'von Barner, J.H.'
'Christensen, E.'
'Nielsen, K.'

_publ_section_title
;
 Crystal Stucture and IR and Raman Spectra of alpha-CsNbF6
;
_journal_name_full
;
Progress in Molten Salt Chemistry 1, ISBN: 2-84299-249-0, Elsevier
;
_journal_page_first 1
_journal_page_last 1
_journal_volume 2000
_journal_year 2000
_chemical_formula_sum 'Cs F6 Nb'
_chemical_name_systematic 'Cs (Nb F6)'
_space_group_IT_number 148
_symmetry_space_group_name_Hall '-R 3'
_symmetry_space_group_name_H-M 'R -3 :H'
_cell_angle_alpha 90
_cell_angle_beta 90
_cell_angle_gamma 120
_cell_formula_units_Z 3
_cell_length_a 7.866
_cell_length_b 7.866
_cell_length_c 8.162
_cell_volume 437.356
_citation_journal_id_ASTM PIMSCX
_cod_data_source_file Berg_PIMSCX_2000_618.cif
_cod_data_source_block Cs1F6Nb1
_cod_original_formula_sum 'Cs1 F6 Nb1'
_cod_database_code 1535197

loop_
_symmetry_equiv_pos_as_xyz
x,y,z
-y,x-y,z
-x+y,-x,z
-x,-y,-z
y,-x+y,-z
x-y,x,-z
x+2/3,y+1/3,z+1/3
-y+2/3,x-y+1/3,z+1/3
-x+y+2/3,-x+1/3,z+1/3
-x+2/3,-y+1/3,-z+1/3
y+2/3,-x+y+1/3,-z+1/3
x-y+2/3,x+1/3,-z+1/3
x+1/3,y+2/3,z+2/3
-y+1/3,x-y+2/3,z+2/3
-x+y+1/3,-x+2/3,z+2/3
-x+1/3,-y+2/3,-z+2/3
y+1/3,-x+y+2/3,-z+2/3
x-y+1/3,x+2/3,-z+2/3

loop_
_atom_site_label
_atom_site_type_symbol
_atom_site_fract_x
_atom_site_fract_y
_atom_site_fract_z
_atom_site_occupancy
_atom_site_U_iso_or_equiv
Cs1 Cs+1 0 0 0 1 0.0
F1 F-1 0.1761 -0.2749 0.0319 1 0.0
Nb1 Nb+5 0 0 -0.5 1 0.0
